data_4515148
loop_
_publ_author_name
'Reeve, Philip A. P.'
'Grabowska, Urszula'
'Oden, Lourdes Salvador'
'Wiktelius, Daniel'
'W\%angsell, Fredrik'
'Jackson, Richard F. W.'

_publ_section_title
;
 Radical Functionalization of Unsaturated Amino Acids: Synthesis of
 Side-Chain-Fluorinated, Azido-Substituted, and Hydroxylated Amino Acids.
;
_journal_issue 6
_journal_name_full 'ACS omega'
_journal_page_first 10854
_journal_page_last 10865
_journal_paper_doi 10.1021/acsomega.9b01509
_journal_volume 4
_journal_year 2019
_chemical_absolute_configuration ad
_chemical_formula_moiety 'C15 H24 F3 N O4'
_chemical_formula_sum 'C15 H24 F3 N O4'
_chemical_formula_weight 339.35
_chemical_name_common 24
_space_group_crystal_system orthorhombic
_space_group_IT_number 19
_space_group_name_Hall 'P 2ac 2ab'
_space_group_name_H-M_alt 'P 21 21 21'
_symmetry_space_group_name_Hall 'P 2ac 2ab'
_symmetry_space_group_name_H-M 'P 21 21 21'
_atom_sites_solution_hydrogens mixed
_audit_creation_method SHELXL-2014/6
_cell_angle_alpha 90
_cell_angle_beta 90
_cell_angle_gamma 90
_cell_formula_units_Z 4
_cell_length_a 5.20190(10)
_cell_length_b 11.2334(3)
_cell_length_c 28.6154(6)
_cell_measurement_reflns_used 9884
_cell_measurement_temperature 100(2)
_cell_measurement_theta_max 66.58
_cell_measurement_theta_min 3.09
_cell_volume 1672.14(7)
_computing_cell_refinement 'Bruker SAINT'
_computing_data_collection 'Bruker APEX2'
_computing_data_reduction 'Bruker SAINT'
_computing_molecular_graphics 'Bruker SHELXTL'
_computing_publication_material 'Bruker SHELXTL'
_computing_structure_refinement 'SHELXL-2014/6 (Sheldrick, 2014)'
_computing_structure_solution 'SHELXS-97 (Sheldrick 2008)'
_diffrn_ambient_temperature 100(2)
_diffrn_measured_fraction_theta_full 0.991
_diffrn_measured_fraction_theta_max 0.999
_diffrn_measurement_device_type 'Bruker APEX-II CCD'
_diffrn_measurement_method '\f and \w scans'
_diffrn_radiation_type CuK\a
_diffrn_radiation_wavelength 1.54178
_diffrn_reflns_av_R_equivalents 0.0271
_diffrn_reflns_av_unetI/netI 0.0150
_diffrn_reflns_Laue_measured_fraction_full 0.991
_diffrn_reflns_Laue_measured_fraction_max 0.999
_diffrn_reflns_limit_h_max 5
_diffrn_reflns_limit_h_min -6
_diffrn_reflns_limit_k_max 13
_diffrn_reflns_limit_k_min -13
_diffrn_reflns_limit_l_max 34
_diffrn_reflns_limit_l_min -34
_diffrn_reflns_number 20183
_diffrn_reflns_point_group_measured_fraction_full 0.990
_diffrn_reflns_point_group_measured_fraction_max 0.999
_diffrn_reflns_theta_full 67.000
_diffrn_reflns_theta_max 66.605
_diffrn_reflns_theta_min 3.089
_exptl_absorpt_coefficient_mu 1.016
_exptl_absorpt_correction_T_max 0.87
_exptl_absorpt_correction_T_min 0.54
_exptl_absorpt_correction_type multi-scan
_exptl_absorpt_process_details sadabs
_exptl_crystal_colour colourless
_exptl_crystal_density_diffrn 1.348
_exptl_crystal_description block
_exptl_crystal_F_000 720
_exptl_crystal_size_max 0.400
_exptl_crystal_size_mid 0.130
_exptl_crystal_size_min 0.100
_refine_diff_density_max 0.118
_refine_diff_density_min -0.265
_refine_diff_density_rms 0.052
_refine_ls_abs_structure_details
; 
 Flack x determined using 1154 quotients [(I+)-(I-)]/[(I+)+(I-)] 
 (Parsons, Flack and Wagner, Acta Cryst. B69 (2013) 249-259). 
;
_refine_ls_abs_structure_Flack 0.00(4)
_refine_ls_extinction_method none
_refine_ls_goodness_of_fit_ref 1.092
_refine_ls_hydrogen_treatment constr
_refine_ls_matrix_type full
_refine_ls_number_parameters 212
_refine_ls_number_reflns 2951
_refine_ls_number_restraints 0
_refine_ls_restrained_S_all 1.092
_refine_ls_R_factor_all 0.0271
_refine_ls_R_factor_gt 0.0260
_refine_ls_shift/su_max 0.001
_refine_ls_shift/su_mean 0.000
_refine_ls_structure_factor_coef Fsqd
_refine_ls_weighting_details 'w=1/[\s^2^(Fo^2^)+(0.0397P)^2^+0.2352P] where P=(Fo^2^+2Fc^2^)/3'
_refine_ls_weighting_scheme calc
_refine_ls_wR_factor_gt 0.0646
_refine_ls_wR_factor_ref 0.0656
_reflns_Friedel_coverage 0.678
_reflns_Friedel_fraction_full 0.988
_reflns_Friedel_fraction_max 0.999
_reflns_number_gt 2863
_reflns_number_total 2951
_reflns_threshold_expression 'I > 2\s(I)'
_cod_data_source_file ao9b01509_si_002.cif
_cod_data_source_block 24
_cod_database_code 4515148
_shelx_space_group_comment
; 
The symmetry employed for this shelxl refinement is uniquely defined 
by the following loop, which should always be used as a source of 
symmetry information in preference to the above space-group names. 
They are only intended as comments. 
;
_shelx_estimated_absorpt_t_min 0.687
_shelx_estimated_absorpt_t_max 0.905
_shelxl_version_number 2014/6

loop_
_space_group_symop_operation_xyz
'x, y, z'
'-x+1/2, -y, z+1/2'
'-x, y+1/2, -z+1/2'
'x+1/2, -y+1/2, -z'

loop_
_atom_site_label
_atom_site_type_symbol
_atom_site_fract_x
_atom_site_fract_y
_atom_site_fract_z
_atom_site_U_iso_or_equiv
_atom_site_adp_type
_atom_site_occupancy
_atom_site_site_symmetry_order
_atom_site_calc_flag
_atom_site_refinement_flags_posn
_atom_site_refinement_flags_adp
F1 F 0.88554(19) 0.70170(9) 0.43144(3) 0.0202(2) Uani 1 1 d . .
F2 F 0.6448(2) 1.00776(9) 0.34459(4) 0.0317(3) Uani 1 1 d . .
F3 F 0.2871(2) 0.91434(10) 0.36055(4) 0.0272(3) Uani 1 1 d . .
N1 N 0.6596(3) 0.42285(13) 0.40323(5) 0.0160(3) Uani 1 1 d . .
H1N H 0.5062 0.4059 0.3927 0.019 Uiso 1 1 d R U
O1 O 0.7913(2) 0.36727(13) 0.33380(4) 0.0233(3) Uani 1 1 d . .
O2 O 1.0893(2) 0.42590(11) 0.38758(4) 0.0184(3) Uani 1 1 d . .
O3 O 0.5108(2) 0.28559(11) 0.47728(4) 0.0210(3) Uani 1 1 d . .
O4 O 0.6138(2) 0.42880(10) 0.52906(4) 0.0189(3) Uani 1 1 d . .
C1 C 0.6124(3) 0.69600(15) 0.42563(6) 0.0158(3) Uani 1 1 d . .
C2 C 0.5611(3) 0.68789(15) 0.37325(6) 0.0196(4) Uani 1 1 d . .
H2A H 0.3741 0.6786 0.3680 0.023 Uiso 1 1 calc R U
H2B H 0.6479 0.6164 0.3606 0.023 Uiso 1 1 calc R U
C3 C 0.6565(4) 0.79818(16) 0.34697(6) 0.0220(4) Uani 1 1 d . .
H3A H 0.8467 0.8007 0.3480 0.026 Uiso 1 1 calc R U
H3B H 0.6034 0.7930 0.3138 0.026 Uiso 1 1 calc R U
C4 C 0.5502(3) 0.90987(16) 0.36806(6) 0.0217(4) Uani 1 1 d . .
C5 C 0.6033(4) 0.92117(15) 0.41955(6) 0.0200(4) Uani 1 1 d . .
H5A H 0.5175 0.9933 0.4319 0.024 Uiso 1 1 calc R U
H5B H 0.7905 0.9297 0.4247 0.024 Uiso 1 1 calc R U
C6 C 0.5046(4) 0.81136(15) 0.44559(6) 0.0182(4) Uani 1 1 d . .
H6A H 0.5530 0.8175 0.4790 0.022 Uiso 1 1 calc R U
H6B H 0.3146 0.8093 0.4438 0.022 Uiso 1 1 calc R U
C7 C 0.5171(3) 0.58965(15) 0.45408(5) 0.0155(3) Uani 1 1 d . .
H7A H 0.3381 0.5721 0.4446 0.019 Uiso 1 1 calc R U
H7B H 0.5133 0.6129 0.4874 0.019 Uiso 1 1 calc R U
C8 C 0.6760(3) 0.47428(15) 0.44955(6) 0.0155(3) Uani 1 1 d . .
H8 H 0.8601 0.4942 0.4558 0.019 Uiso 1 1 calc R U
C9 C 0.8679(3) 0.40624(14) 0.37595(5) 0.0156(3) Uani 1 1 d . .
C10 C 0.9794(3) 0.34481(18) 0.29607(6) 0.0236(4) Uani 1 1 d . .
C11 C 1.1500(4) 0.24078(17) 0.30921(6) 0.0257(4) Uani 1 1 d . .
H11A H 1.2632 0.2641 0.3350 0.038 Uiso 1 1 calc R U
H11B H 1.2541 0.2175 0.2822 0.038 Uiso 1 1 calc R U
H11C H 1.0429 0.1734 0.3190 0.038 Uiso 1 1 calc R U
C12 C 0.8041(4) 0.3109(3) 0.25555(7) 0.0403(6) Uani 1 1 d . .
H12A H 0.7040 0.2402 0.2640 0.060 Uiso 1 1 calc R U
H12B H 0.9085 0.2936 0.2279 0.060 Uiso 1 1 calc R U
H12C H 0.6871 0.3770 0.2487 0.060 Uiso 1 1 calc R U
C13 C 1.1272(4) 0.45809(19) 0.28496(7) 0.0305(5) Uani 1 1 d . .
H13A H 1.0072 0.5252 0.2831 0.046 Uiso 1 1 calc R U
H13B H 1.2162 0.4489 0.2550 0.046 Uiso 1 1 calc R U
H13C H 1.2534 0.4732 0.3097 0.046 Uiso 1 1 calc R U
C14 C 0.5895(3) 0.38350(15) 0.48594(6) 0.0163(3) Uani 1 1 d . .
C15 C 0.5429(4) 0.34923(15) 0.56695(6) 0.0218(4) Uani 1 1 d . .
H15A H 0.3617 0.3267 0.5638 0.033 Uiso 1 1 calc R U
H15B H 0.5689 0.3896 0.5969 0.033 Uiso 1 1 calc R U
H15C H 0.6503 0.2776 0.5657 0.033 Uiso 1 1 calc R U

loop_
_atom_site_aniso_label
_atom_site_aniso_U_11
_atom_site_aniso_U_22
_atom_site_aniso_U_33
_atom_site_aniso_U_23
_atom_site_aniso_U_13
_atom_site_aniso_U_12
F1 0.0115(5) 0.0262(5) 0.0228(5) 0.0043(4) -0.0010(4) -0.0022(4)
F2 0.0397(7) 0.0269(6) 0.0286(6) 0.0114(5) 0.0010(5) -0.0051(5)
F3 0.0215(6) 0.0317(6) 0.0283(6) 0.0023(5) -0.0071(4) 0.0031(5)
N1 0.0116(7) 0.0228(7) 0.0137(6) -0.0044(6) -0.0002(5) -0.0018(6)
O1 0.0127(6) 0.0433(8) 0.0139(6) -0.0079(5) 0.0018(5) -0.0012(6)
O2 0.0123(5) 0.0255(6) 0.0174(6) -0.0017(5) 0.0000(5) -0.0005(5)
O3 0.0205(6) 0.0207(6) 0.0220(6) -0.0014(5) 0.0003(5) -0.0038(5)
O4 0.0254(6) 0.0178(6) 0.0135(5) 0.0004(5) 0.0023(5) -0.0006(5)
C1 0.0102(7) 0.0230(9) 0.0143(8) 0.0000(7) -0.0011(6) -0.0024(7)
C2 0.0235(9) 0.0227(8) 0.0125(8) -0.0004(7) -0.0007(7) 0.0007(7)
C3 0.0238(9) 0.0288(9) 0.0135(8) 0.0030(7) 0.0006(7) 0.0010(8)
C4 0.0198(9) 0.0238(9) 0.0213(9) 0.0080(7) -0.0013(7) -0.0026(7)
C5 0.0201(8) 0.0204(8) 0.0194(8) 0.0000(7) -0.0010(7) -0.0013(8)
C6 0.0177(8) 0.0212(8) 0.0156(8) -0.0015(7) 0.0010(7) -0.0017(7)
C7 0.0141(8) 0.0200(8) 0.0123(7) -0.0016(6) 0.0015(6) -0.0011(7)
C8 0.0131(8) 0.0207(8) 0.0128(8) -0.0030(6) 0.0007(6) -0.0021(7)
C9 0.0157(8) 0.0174(8) 0.0138(8) 0.0003(6) 0.0005(6) 0.0002(7)
C10 0.0152(9) 0.0417(11) 0.0140(8) -0.0057(8) 0.0040(7) 0.0011(8)
C11 0.0238(10) 0.0301(10) 0.0231(9) -0.0071(8) 0.0059(8) -0.0017(8)
C12 0.0218(10) 0.0808(18) 0.0183(10) -0.0166(11) 0.0013(8) 0.0040(11)
C13 0.0316(11) 0.0376(11) 0.0224(10) 0.0041(8) 0.0082(9) 0.0046(9)
C14 0.0123(7) 0.0208(8) 0.0159(8) -0.0024(7) 0.0007(6) 0.0025(7)
C15 0.0295(10) 0.0202(9) 0.0158(8) 0.0034(7) 0.0054(7) 0.0014(7)

loop_
_atom_type_symbol
_atom_type_description
_atom_type_scat_dispersion_real
_atom_type_scat_dispersion_imag
_atom_type_scat_source
C C 0.0181 0.0091 'International Tables Vol C Tables 4.2.6.8 and 6.1.1.4'
H H 0.0000 0.0000 'International Tables Vol C Tables 4.2.6.8 and 6.1.1.4'
N N 0.0311 0.0180 'International Tables Vol C Tables 4.2.6.8 and 6.1.1.4'
F F 0.0727 0.0534 'International Tables Vol C Tables 4.2.6.8 and 6.1.1.4'
O O 0.0492 0.0322 'International Tables Vol C Tables 4.2.6.8 and 6.1.1.4'

loop_
_geom_angle_atom_site_label_1
_geom_angle_atom_site_label_2
_geom_angle_atom_site_label_3
_geom_angle
C9 N1 C8 122.55(14)
C9 N1 H1N 120.2
C8 N1 H1N 117.2
C9 O1 C10 121.02(13)
C14 O4 C15 115.43(13)
F1 C1 C6 106.48(13)
F1 C1 C2 106.88(13)
C6 C1 C2 110.80(14)
F1 C1 C7 107.14(13)
C6 C1 C7 110.24(13)
C2 C1 C7 114.84(14)
C1 C2 C3 112.18(14)
C1 C2 H2A 109.2
C3 C2 H2A 109.2
C1 C2 H2B 109.2
C3 C2 H2B 109.2
H2A C2 H2B 107.9
C4 C3 C2 111.10(14)
C4 C3 H3A 109.4
C2 C3 H3A 109.4
C4 C3 H3B 109.4
C2 C3 H3B 109.4
H3A C3 H3B 108.0
F2 C4 F3 104.36(14)
F2 C4 C3 109.87(14)
F3 C4 C3 109.41(15)
F2 C4 C5 110.13(15)
F3 C4 C5 109.26(15)
C3 C4 C5 113.42(15)
C4 C5 C6 110.33(14)
C4 C5 H5A 109.6
C6 C5 H5A 109.6
C4 C5 H5B 109.6
C6 C5 H5B 109.6
H5A C5 H5B 108.1
C1 C6 C5 112.32(14)
C1 C6 H6A 109.1
C5 C6 H6A 109.1
C1 C6 H6B 109.1
C5 C6 H6B 109.1
H6A C6 H6B 107.9
C1 C7 C8 116.01(13)
C1 C7 H7A 108.3
C8 C7 H7A 108.3
C1 C7 H7B 108.3
C8 C7 H7B 108.3
H7A C7 H7B 107.4
N1 C8 C14 109.92(13)
N1 C8 C7 112.37(13)
C14 C8 C7 110.28(13)
N1 C8 H8 108.0
C14 C8 H8 108.0
C7 C8 H8 108.0
O2 C9 O1 125.73(15)
O2 C9 N1 125.18(15)
O1 C9 N1 109.08(14)
O1 C10 C11 109.74(14)
O1 C10 C13 110.14(15)
C11 C10 C13 113.66(16)
O1 C10 C12 101.69(14)
C11 C10 C12 110.28(17)
C13 C10 C12 110.68(18)
C10 C11 H11A 109.5
C10 C11 H11B 109.5
H11A C11 H11B 109.5
C10 C11 H11C 109.5
H11A C11 H11C 109.5
H11B C11 H11C 109.5
C10 C12 H12A 109.5
C10 C12 H12B 109.5
H12A C12 H12B 109.5
C10 C12 H12C 109.5
H12A C12 H12C 109.5
H12B C12 H12C 109.5
C10 C13 H13A 109.5
C10 C13 H13B 109.5
H13A C13 H13B 109.5
C10 C13 H13C 109.5
H13A C13 H13C 109.5
H13B C13 H13C 109.5
O3 C14 O4 124.77(15)
O3 C14 C8 124.94(15)
O4 C14 C8 110.29(14)
O4 C15 H15A 109.5
O4 C15 H15B 109.5
H15A C15 H15B 109.5
O4 C15 H15C 109.5
H15A C15 H15C 109.5
H15B C15 H15C 109.5

loop_
_geom_bond_atom_site_label_1
_geom_bond_atom_site_label_2
_geom_bond_distance
F1 C1 1.4322(19)
F2 C4 1.379(2)
F3 C4 1.387(2)
N1 C9 1.348(2)
N1 C8 1.448(2)
N1 H1N 0.8742
O1 C9 1.343(2)
O1 C10 1.479(2)
O2 C9 1.219(2)
O3 C14 1.200(2)
O4 C14 1.341(2)
O4 C15 1.453(2)
C1 C6 1.523(2)
C1 C2 1.525(2)
C1 C7 1.528(2)
C2 C3 1.532(2)
C2 H2A 0.9900
C2 H2B 0.9900
C3 C4 1.498(3)
C3 H3A 0.9900
C3 H3B 0.9900
C4 C5 1.505(2)
C5 C6 1.530(2)
C5 H5A 0.9900
C5 H5B 0.9900
C6 H6A 0.9900
C6 H6B 0.9900
C7 C8 1.542(2)
C7 H7A 0.9900
C7 H7B 0.9900
C8 C14 1.525(2)
C8 H8 1.0000
C10 C11 1.515(3)
C10 C13 1.520(3)
C10 C12 1.523(3)
C11 H11A 0.9800
C11 H11B 0.9800
C11 H11C 0.9800
C12 H12A 0.9800
C12 H12B 0.9800
C12 H12C 0.9800
C13 H13A 0.9800
C13 H13B 0.9800
C13 H13C 0.9800
C15 H15A 0.9800
C15 H15B 0.9800
C15 H15C 0.9800

loop_
_geom_hbond_atom_site_label_D
_geom_hbond_atom_site_label_H
_geom_hbond_atom_site_label_A
_geom_hbond_distance_DH
_geom_hbond_distance_HA
_geom_hbond_distance_DA
_geom_hbond_angle_DHA
_geom_hbond_site_symmetry_A
N1 H1N O2 0.87 2.19 3.0005(18) 155.0 1_455
C2 H2B N1 0.99 2.49 3.141(2) 122.6 .
C5 H5A O4 0.99 2.53 3.389(2) 144.4 4_466
C6 H6B F1 0.99 2.56 3.471(2) 152.6 1_455
C7 H7A O2 0.99 2.65 3.458(2) 138.7 1_455
C11 H11A O2 0.98 2.53 3.074(2) 115.2 .
C13 H13C O2 0.98 2.45 2.965(2) 112.7 .
C15 H15A O3 0.98 2.51 3.400(2) 150.7 4_456
C15 H15C O3 0.98 2.35 3.133(2) 136.1 4_556
